data_7112966
loop_
_publ_author_name
'Chen, Xue-Yi'
'Barnes, Charles'
'Bai, Xinyan'
'Sandreczki, T. C.'
'Peng, Zhonghua'
'Kadnikova, Ekaterina N.'
'Dias, J. R.'

_publ_section_title
;
 Synthesis and structural analysis of a novel iodinated cyclopentadienone
 via ring-contraction iodination and its application in synthesis of
 alkyne-functionalized cyclopentadienones.
;
_journal_issue 43
_journal_name_full 'Chemical communications (Cambridge, England)'
_journal_page_first 8171
_journal_page_last 8173
_journal_paper_doi 10.1039/c0cc02543g
_journal_volume 46
_journal_year 2010
_chemical_formula_sum 'C13 H19 I O'
_chemical_formula_weight 318.18
_space_group_IT_number 62
_symmetry_cell_setting orthorhombic
_symmetry_Int_Tables_number 62
_symmetry_space_group_name_Hall '-P 2ac 2n'
_symmetry_space_group_name_H-M 'P n m a'
_atom_sites_solution_hydrogens geom
_atom_sites_solution_primary direct
_atom_sites_solution_secondary difmap
_audit_creation_method SHELXL-97
_cell_angle_alpha 90.00
_cell_angle_beta 90.00
_cell_angle_gamma 90.00
_cell_formula_units_Z 4
_cell_length_a 18.0985(17)
_cell_length_b 8.0587(7)
_cell_length_c 9.1236(8)
_cell_measurement_reflns_used 9969
_cell_measurement_temperature 173(2)
_cell_measurement_theta_max 28.6
_cell_measurement_theta_min 2.3
_cell_volume 1330.7(2)
_computing_cell_refinement 'APEX2 (Bruker AXS, 2008)'
_computing_data_collection 'APEX2 (Bruker AXS, 2008)'
_computing_data_reduction 'APEX2 (Bruker AXS, 2008)'
_computing_molecular_graphics 'ORTEP-III (Burnett & Johnson, 1996)'
_computing_publication_material 'CIFTAB (Sheldrick, 1997)'
_computing_structure_refinement 'SHELXL-97 (Sheldrick, 1997)'
_computing_structure_solution 'SHELXS-97 (Sheldrick, 1997)'
_diffrn_ambient_temperature 173(2)
_diffrn_measured_fraction_theta_full 1.000
_diffrn_measured_fraction_theta_max 1.000
_diffrn_measurement_device_type 'Bruker APEXII CCD area detector'
_diffrn_measurement_method 'omega scans'
_diffrn_radiation_monochromator graphite
_diffrn_radiation_type MoK\a
_diffrn_radiation_wavelength 0.71073
_diffrn_reflns_av_R_equivalents 0.0246
_diffrn_reflns_av_sigmaI/netI 0.0136
_diffrn_reflns_limit_h_max 23
_diffrn_reflns_limit_h_min -23
_diffrn_reflns_limit_k_max 10
_diffrn_reflns_limit_k_min -10
_diffrn_reflns_limit_l_max 11
_diffrn_reflns_limit_l_min -11
_diffrn_reflns_number 14653
_diffrn_reflns_theta_full 27.47
_diffrn_reflns_theta_max 27.47
_diffrn_reflns_theta_min 2.25
_diffrn_source 'fine-focus sealed tube'
_diffrn_standards_decay_% 0.0
_exptl_absorpt_coefficient_mu 2.382
_exptl_absorpt_correction_T_max 0.54
_exptl_absorpt_correction_T_min 0.48
_exptl_absorpt_correction_type multi-scan
_exptl_absorpt_process_details
;
Data were corrected for decay and absorption using the program SADABS
(Sheldrick, G. M. (2003). SADABS. Version 2.10. University of
G\"ottingen, Germany).
;
_exptl_crystal_colour red
_exptl_crystal_density_diffrn 1.588
_exptl_crystal_density_method 'not measured'
_exptl_crystal_description prism
_exptl_crystal_F_000 632
_exptl_crystal_size_max 0.35
_exptl_crystal_size_mid 0.30
_exptl_crystal_size_min 0.30
_refine_diff_density_max 0.272
_refine_diff_density_min -0.501
_refine_diff_density_rms 0.077
_refine_ls_extinction_coef 0.0232(6)
_refine_ls_extinction_expression Fc^*^=kFc[1+0.001xFc^2^\l^3^/sin(2\q)]^-1/4^
_refine_ls_extinction_method SHELXL
_refine_ls_goodness_of_fit_ref 1.067
_refine_ls_hydrogen_treatment constr
_refine_ls_matrix_type full
_refine_ls_number_parameters 86
_refine_ls_number_reflns 1633
_refine_ls_number_restraints 0
_refine_ls_restrained_S_all 1.067
_refine_ls_R_factor_all 0.0156
_refine_ls_R_factor_gt 0.0151
_refine_ls_shift/su_max 0.001
_refine_ls_shift/su_mean 0.000
_refine_ls_structure_factor_coef Fsqd
_refine_ls_weighting_details 'calc w=1/[\s^2^(Fo^2^)+(0.0181P)^2^+0.6842P] where P=(Fo^2^+2Fc^2^)/3'
_refine_ls_weighting_scheme calc
_refine_ls_wR_factor_gt 0.0378
_refine_ls_wR_factor_ref 0.0381
_reflns_number_gt 1594
_reflns_number_total 1633
_reflns_threshold_expression >2sigma(I)
_cod_data_source_file c0cc02543g.txt
_cod_data_source_block tB2OHPhI2-m
_cod_database_code 7112966

loop_
_symmetry_equiv_pos_as_xyz
'x, y, z'
'-x+1/2, -y, z+1/2'
'x+1/2, -y+1/2, -z+1/2'
'-x, y+1/2, -z'
'-x, -y, -z'
'x-1/2, y, -z-1/2'
'-x-1/2, y-1/2, z-1/2'
'x, -y-1/2, z'

loop_
_atom_site_label
_atom_site_type_symbol
_atom_site_fract_x
_atom_site_fract_y
_atom_site_fract_z
_atom_site_U_iso_or_equiv
_atom_site_adp_type
_atom_site_occupancy
_atom_site_symmetry_multiplicity
_atom_site_calc_flag
_atom_site_refinement_flags
I1 I 0.093703(6) 0.2500 0.977542(15) 0.02814(7) Uani 1 2 d S
O1 O -0.05005(8) 0.2500 0.75975(15) 0.0319(3) Uani 1 2 d S
C1 C -0.01871(10) 0.2500 1.01884(19) 0.0189(3) Uani 1 2 d S
C2 C -0.06917(10) 0.2500 0.8863(2) 0.0204(3) Uani 1 2 d S
C3 C -0.14727(10) 0.2500 0.94634(19) 0.0184(3) Uani 1 2 d S
C4 C -0.14024(9) 0.2500 1.0917(2) 0.0193(3) Uani 1 2 d S
H4 H -0.1810 0.2500 1.1574 0.023 Uiso 1 2 calc SR
C5 C -0.06025(9) 0.2500 1.14083(19) 0.0175(3) Uani 1 2 d S
C6 C -0.21549(9) 0.2500 0.85112(19) 0.0190(3) Uani 1 2 d S
C7 C -0.21564(8) 0.09448(18) 0.75348(16) 0.0299(3) Uani 1 1 d .
H7A H -0.2598 0.0950 0.6913 0.045 Uiso 1 1 calc R
H7B H -0.2158 -0.0050 0.8153 0.045 Uiso 1 1 calc R
H7C H -0.1714 0.0944 0.6916 0.045 Uiso 1 1 calc R
C8 C -0.28537(10) 0.2500 0.9458(2) 0.0252(4) Uani 1 2 d S
H8A H -0.3291 0.2500 0.8824 0.038 Uiso 1 2 calc SR
H8B H -0.2859 0.3493 1.0078 0.038 Uiso 0.50 1 calc PR
H8C H -0.2859 0.1507 1.0078 0.038 Uiso 0.50 1 calc PR
C9 C -0.04349(10) 0.2500 1.30364(19) 0.0196(3) Uani 1 2 d S
C10 C -0.07880(8) 0.09413(18) 1.37142(15) 0.0284(3) Uani 1 1 d .
H10A H -0.0686 0.0917 1.4769 0.043 Uiso 1 1 calc R
H10B H -0.0579 -0.0051 1.3252 0.043 Uiso 1 1 calc R
H10C H -0.1323 0.0966 1.3553 0.043 Uiso 1 1 calc R
C11 C 0.03892(10) 0.2500 1.3400(2) 0.0279(4) Uani 1 2 d S
H11A H 0.0454 0.2500 1.4466 0.042 Uiso 1 2 calc SR
H11B H 0.0621 0.3493 1.2984 0.042 Uiso 0.50 1 calc PR
H11C H 0.0621 0.1507 1.2984 0.042 Uiso 0.50 1 calc PR

loop_
_atom_site_aniso_label
_atom_site_aniso_U_11
_atom_site_aniso_U_22
_atom_site_aniso_U_33
_atom_site_aniso_U_23
_atom_site_aniso_U_13
_atom_site_aniso_U_12
I1 0.01541(9) 0.04209(10) 0.02691(10) 0.000 0.00157(4) 0.000
O1 0.0237(7) 0.0547(9) 0.0174(6) 0.000 0.0015(5) 0.000
C1 0.0146(8) 0.0223(8) 0.0199(8) 0.000 -0.0023(6) 0.000
C2 0.0196(8) 0.0227(8) 0.0189(8) 0.000 -0.0007(7) 0.000
C3 0.0178(8) 0.0185(8) 0.0190(8) 0.000 -0.0018(6) 0.000
C4 0.0155(7) 0.0219(8) 0.0204(8) 0.000 -0.0008(6) 0.000
C5 0.0167(8) 0.0177(7) 0.0181(8) 0.000 -0.0030(6) 0.000
C6 0.0168(8) 0.0220(8) 0.0182(8) 0.000 -0.0034(6) 0.000
C7 0.0250(6) 0.0341(7) 0.0305(7) -0.0112(6) -0.0081(5) 0.0029(6)
C8 0.0195(8) 0.0321(10) 0.0241(9) 0.000 -0.0021(7) 0.000
C9 0.0207(8) 0.0230(8) 0.0151(8) 0.000 -0.0026(6) 0.000
C10 0.0333(7) 0.0299(7) 0.0219(6) 0.0058(5) -0.0039(5) -0.0058(6)
C11 0.0222(9) 0.0397(11) 0.0219(9) 0.000 -0.0067(7) 0.000

loop_
_atom_type_symbol
_atom_type_description
_atom_type_scat_dispersion_real
_atom_type_scat_dispersion_imag
_atom_type_scat_source
C C 0.0033 0.0016 'International Tables Vol C Tables 4.2.6.8 and 6.1.1.4'
H H 0.0000 0.0000 'International Tables Vol C Tables 4.2.6.8 and 6.1.1.4'
O O 0.0106 0.0060 'International Tables Vol C Tables 4.2.6.8 and 6.1.1.4'
I I -0.4742 1.8119 'International Tables Vol C Tables 4.2.6.8 and 6.1.1.4'

loop_
_geom_angle_atom_site_label_1
_geom_angle_atom_site_label_2
_geom_angle_atom_site_label_3
_geom_angle
_geom_angle_site_symmetry_1
_geom_angle_site_symmetry_3
C5 C1 C2 108.90(15) . .
C5 C1 I1 134.53(13) . .
C2 C1 I1 116.57(12) . .
O1 C2 C1 126.25(17) . .
O1 C2 C3 127.88(17) . .
C1 C2 C3 105.86(15) . .
C4 C3 C6 130.61(16) . .
C4 C3 C2 105.71(14) . .
C6 C3 C2 123.68(15) . .
C3 C4 C5 112.69(15) . .
C3 C4 H4 123.7 . .
C5 C4 H4 123.7 . .
C1 C5 C4 106.84(15) . .
C1 C5 C9 134.41(16) . .
C4 C5 C9 118.75(15) . .
C3 C6 C8 110.53(15) . .
C3 C6 C7 109.56(9) . .
C8 C6 C7 108.99(10) . .
C3 C6 C7 109.56(10) . 8_565
C8 C6 C7 108.99(10) . 8_565
C7 C6 C7 109.18(15) . 8_565
C6 C7 H7A 109.5 . .
C6 C7 H7B 109.5 . .
H7A C7 H7B 109.5 . .
C6 C7 H7C 109.5 . .
H7A C7 H7C 109.5 . .
H7B C7 H7C 109.5 . .
C6 C8 H8A 109.5 . .
C6 C8 H8B 109.5 . .
H8A C8 H8B 109.5 . .
C6 C8 H8C 109.5 . .
H8A C8 H8C 109.5 . .
H8B C8 H8C 109.5 . .
C5 C9 C11 114.09(15) . .
C5 C9 C10 108.10(10) . 8_565
C11 C9 C10 108.54(10) . 8_565
C5 C9 C10 108.10(10) . .
C11 C9 C10 108.54(10) . .
C10 C9 C10 109.40(16) 8_565 .
C9 C10 H10A 109.5 . .
C9 C10 H10B 109.5 . .
H10A C10 H10B 109.5 . .
C9 C10 H10C 109.5 . .
H10A C10 H10C 109.5 . .
H10B C10 H10C 109.5 . .
C9 C11 H11A 109.5 . .
C9 C11 H11B 109.5 . .
H11A C11 H11B 109.5 . .
C9 C11 H11C 109.5 . .
H11A C11 H11C 109.5 . .
H11B C11 H11C 109.5 . .

loop_
_geom_bond_atom_site_label_1
_geom_bond_atom_site_label_2
_geom_bond_distance
_geom_bond_site_symmetry_2
I1 C1 2.0691(18) .
O1 C2 1.205(2) .
C1 C5 1.343(2) .
C1 C2 1.516(2) .
C2 C3 1.516(2) .
C3 C4 1.332(3) .
C3 C6 1.510(2) .
C4 C5 1.515(2) .
C4 H4 0.9500 .
C5 C9 1.516(2) .
C6 C8 1.532(3) .
C6 C7 1.5376(16) .
C6 C7 1.5376(16) 8_565
C7 H7A 0.9800 .
C7 H7B 0.9800 .
C7 H7C 0.9800 .
C8 H8A 0.9800 .
C8 H8B 0.9800 .
C8 H8C 0.9800 .
C9 C11 1.528(2) .
C9 C10 1.5390(17) 8_565
C9 C10 1.5390(17) .
C10 H10A 0.9800 .
C10 H10B 0.9800 .
C10 H10C 0.9800 .
C11 H11A 0.9800 .
C11 H11B 0.9800 .
C11 H11C 0.9800 .

loop_
_geom_torsion_atom_site_label_1
_geom_torsion_atom_site_label_2
_geom_torsion_atom_site_label_3
_geom_torsion_atom_site_label_4
_geom_torsion
_geom_torsion_site_symmetry_4
C5 C1 C2 O1 180.0 .
I1 C1 C2 O1 0.0 .
C5 C1 C2 C3 0.0 .
I1 C1 C2 C3 180.0 .
O1 C2 C3 C4 180.0 .
C1 C2 C3 C4 0.0 .
O1 C2 C3 C6 0.0 .
C1 C2 C3 C6 180.0 .
C6 C3 C4 C5 180.0 .
C2 C3 C4 C5 0.0 .
C2 C1 C5 C4 0.0 .
I1 C1 C5 C4 180.0 .
C2 C1 C5 C9 180.0 .
I1 C1 C5 C9 0.0 .
C3 C4 C5 C1 0.0 .
C3 C4 C5 C9 180.0 .
C4 C3 C6 C8 0.0 .
C2 C3 C6 C8 180.0 .
C4 C3 C6 C7 -120.12(10) .
C2 C3 C6 C7 59.88(10) .
C4 C3 C6 C7 120.12(10) 8_565
C2 C3 C6 C7 -59.88(10) 8_565
C1 C5 C9 C11 0.0 .
C4 C5 C9 C11 180.0 .
C1 C5 C9 C10 120.84(10) 8_565
C4 C5 C9 C10 -59.16(10) 8_565
C1 C5 C9 C10 -120.84(10) .
C4 C5 C9 C10 59.16(10) .
